data_4300483
loop_
_publ_author_name
'Zhu, Shourong'
'Gorski, Waldemar'
'Powell, Douglas R.'
'Walmsley, Judith A.'

_journal_name_full 'Inorganic Chemistry'
_journal_paper_doi 10.1021/ic051411p
_journal_year 2006
_chemical_formula_moiety '(C2 H8 Au Cl2 N2) 1+, Cl 1-, 2(H2 O)'
_chemical_formula_sum 'C2 H12 Au Cl3 N2 O2'
_chemical_formula_weight 399.45
_space_group_IT_number 61
_symmetry_cell_setting orthorhombic
_symmetry_space_group_name_Hall '-P 2ac 2ab'
_symmetry_space_group_name_H-M 'P b c a'
_cell_angle_alpha 90.00
_cell_angle_beta 90.00
_cell_angle_gamma 90.00
_cell_formula_units_Z 8
_cell_length_a 11.5610(15)
_cell_length_b 12.6399(17)
_cell_length_c 13.2156(17)
_cell_measurement_temperature 100(2)
_cell_volume 1931.2(4)
_diffrn_ambient_temperature 100(2)
_exptl_crystal_density_diffrn 2.748
_cod_database_code 4300483

loop_
_symmetry_equiv_pos_as_xyz
'x, y, z'
'-x+1/2, -y, z+1/2'
'-x, y+1/2, -z+1/2'
'x+1/2, -y+1/2, -z'
'-x, -y, -z'
'x-1/2, y, -z-1/2'
'x, -y-1/2, z-1/2'
'-x-1/2, y-1/2, z'

loop_
_atom_site_label
_atom_site_type_symbol
_atom_site_fract_x
_atom_site_fract_y
_atom_site_fract_z
_atom_site_U_iso_or_equiv
_atom_site_adp_type
_atom_site_occupancy
_atom_site_symmetry_multiplicity
_atom_site_calc_flag
_atom_site_refinement_flags
_atom_site_disorder_assembly
_atom_site_disorder_group
Au1 Au 0.246508(11) 0.205071(12) 0.421730(12) 0.00800(11) Uani 1 1 d . . .
Cl1 Cl 0.41211(8) 0.14066(7) 0.35093(7) 0.0131(2) Uani 1 1 d . . .
Cl2 Cl 0.26462(9) 0.10803(9) 0.56661(8) 0.0142(2) Uani 1 1 d . . .
N1 N 0.2212(3) 0.2980(3) 0.2985(3) 0.0109(7) Uani 1 1 d . . .
H1A H 0.228(4) 0.253(4) 0.243(4) 0.013 Uiso 1 1 d . . .
H1B H 0.269(4) 0.344(4) 0.302(4) 0.013 Uiso 1 1 d . . .
C2 C 0.1025(3) 0.3456(3) 0.3044(3) 0.0147(8) Uani 1 1 d . . .
H2A H 0.0439 0.2944 0.2803 0.018 Uiso 1 1 calc R . .
H2B H 0.0981 0.4098 0.2616 0.018 Uiso 1 1 calc R . .
C3 C 0.0804(4) 0.3737(3) 0.4134(3) 0.0135(8) Uani 1 1 d . . .
H3A H 0.1331 0.4310 0.4352 0.016 Uiso 1 1 calc R . .
H3B H -0.0003 0.3982 0.4222 0.016 Uiso 1 1 calc R . .
N4 N 0.1013(3) 0.2761(3) 0.4751(3) 0.0121(7) Uani 1 1 d . . .
H4A H 0.114(4) 0.294(4) 0.533(4) 0.015 Uiso 1 1 d . . .
H4B H 0.047(4) 0.236(4) 0.469(3) 0.013(12) Uiso 1 1 d . . .
Cl3 Cl 0.11198(8) -0.00481(7) 0.33045(6) 0.0136(2) Uani 1 1 d . . .
O1S O -0.0802(3) 0.1169(2) 0.4506(2) 0.0151(6) Uani 1 1 d . . .
H1S1 H -0.042(4) 0.079(4) 0.415(4) 0.018 Uiso 1 1 d . . .
H1S2 H -0.095(5) 0.081(5) 0.500(4) 0.040(17) Uiso 1 1 d . . .
O2S O 0.2068(3) 0.1419(2) 0.1496(2) 0.0136(6) Uani 1 1 d . . .
H2S1 H 0.186(4) 0.101(4) 0.175(4) 0.016 Uiso 1 1 d . . .
H2S2 H 0.271(4) 0.136(4) 0.130(4) 0.016 Uiso 1 1 d . . .

loop_
_atom_site_aniso_label
_atom_site_aniso_U_11
_atom_site_aniso_U_22
_atom_site_aniso_U_33
_atom_site_aniso_U_23
_atom_site_aniso_U_13
_atom_site_aniso_U_12
Au1 0.00640(14) 0.00781(15) 0.00980(15) 0.00003(5) -0.00021(5) 0.00000(5)
Cl1 0.0087(4) 0.0145(4) 0.0162(4) -0.0002(4) 0.0018(3) 0.0017(4)
Cl2 0.0172(5) 0.0129(5) 0.0126(5) 0.0022(4) 0.0004(4) 0.0023(4)
N1 0.0100(15) 0.0083(18) 0.0145(19) 0.0003(13) -0.0019(15) 0.0010(13)
C2 0.0098(18) 0.019(2) 0.0155(19) 0.0014(16) -0.0009(15) 0.0041(16)
C3 0.012(2) 0.009(2) 0.019(2) -0.0008(15) 0.0020(15) 0.0042(16)
N4 0.0086(16) 0.0129(16) 0.0148(18) -0.0030(14) 0.0008(14) 0.0006(14)
Cl3 0.0115(4) 0.0137(5) 0.0155(5) 0.0001(4) 0.0008(3) 0.0008(3)
O1S 0.0145(15) 0.0137(15) 0.0170(15) 0.0003(12) 0.0022(12) 0.0032(12)
O2S 0.0137(15) 0.0108(14) 0.0161(15) 0.0035(11) 0.0025(12) 0.0007(12)

loop_
_geom_bond_atom_site_label_1
_geom_bond_atom_site_label_2
_geom_bond_distance
_geom_bond_site_symmetry_2
_geom_bond_publ_flag
Au1 N1 2.029(4) . ?
Au1 N4 2.030(3) . ?
Au1 Cl1 2.2811(9) . ?
Au1 Cl2 2.2836(11) . ?
N1 C2 1.501(5) . ?
N1 H1A 0.93(6) . ?
N1 H1B 0.80(5) . ?
C2 C3 1.506(5) . ?
C2 H2A 0.9900 . ?
C2 H2B 0.9900 . ?
C3 N4 1.498(5) . ?
C3 H3A 0.9900 . ?
C3 H3B 0.9900 . ?
N4 H4A 0.81(5) . ?
N4 H4B 0.82(5) . ?
O1S H1S1 0.81(5) . ?
O1S H1S2 0.81(6) . ?
O2S H2S1 0.66(5) . ?
O2S H2S2 0.79(5) . ?
